data_4323893
loop_
_publ_author_name
'M. W. Renner'
'K. M. Barkigia'
'D. Melamed'
'K. M. Smith'
'J. Fajer'

_publ_contact_author
;
     K.M. Barkigia
     Department of Applied Science
     Building 815
     Upton
     NY 11973
     USA
;
_publ_contact_author_email barkigia@ckb.chm.bnl.gov
_publ_contact_author_fax '(516) 344 5815'
_publ_contact_author_phone '(516) 344 7661'
_publ_section_title
;
 Ligand-Bridged Heterobimetallic Polymers:
 Silver(I)-Benzothiadiazole-Nickel Porphyrin Cation-Benzothiadiazole
 Arrays
;
_journal_name_full 'Inorganic Chemistry'
_journal_page_first 5120
_journal_page_last 5121
_journal_paper_doi 10.1021/ic960673b
_journal_volume 35
_journal_year 1996
_chemical_compound_source 'methylene chloride/pentane'
_chemical_formula_structural
;
       'Ni N4 C60 H60, (Ag), 2(Cl O4), 2(S N2 C6 H4), 2(C H2 Cl2)'
;
_chemical_formula_sum 'C74 H72 Ag Cl6 N8 Ni O8 S2'
_chemical_formula_weight 1644.9
_chemical_name_systematic ' ?'
_space_group_IT_number 1
_symmetry_cell_setting triclinic
_symmetry_space_group_name_Hall 'P 1'
_symmetry_space_group_name_H-M 'P 1'
_atom_type_scat_source International_Tables_for_Xray_Crystallography
_audit_creation_date 16-11-95
_audit_creation_method from_MolEN_master_file_using_cif_in
_cell_angle_alpha 101.49(4)
_cell_angle_beta 114.98(4)
_cell_angle_gamma 105.42(4)
_cell_formula_units_Z 1.00
_cell_length_a 12.994(7)
_cell_length_b 13.634(4)
_cell_length_c 12.801(7)
_cell_measurement_reflns_used 25
_cell_measurement_temperature 298
_cell_measurement_theta_max 27.33
_cell_measurement_theta_min 17.23
_cell_volume 1851.5(19)
_computing_cell_refinement CAD4_(Enraf-Nonius,_1977)
_computing_data_collection CAD4_(Enraf-Nonius,_1977)
_computing_data_reduction PROCESS_MolEN_(Fair,_1990)
_computing_molecular_graphics ORTEP_(Johnson,_1976)
_computing_publication_material CIF_VAX_MolEN_(Fair,_1990)
_computing_structure_refinement LSFM_MolEN_(Fair,_1990)
_computing_structure_solution Direct_methods_(SIR92_Altomare_et_al.,_1994)
_diffrn_ambient_temperature 298
_diffrn_measurement_device Enraf_Nonius_CAD4
_diffrn_measurement_method \q/2\q
_diffrn_radiation_type Cu-K\a
_diffrn_radiation_wavelength 1.54184
_diffrn_reflns_av_R_equivalents 0.000
_diffrn_reflns_limit_h_max 13
_diffrn_reflns_limit_h_min 0
_diffrn_reflns_limit_k_max 13
_diffrn_reflns_limit_k_min -14
_diffrn_reflns_limit_l_max 12
_diffrn_reflns_limit_l_min -13
_diffrn_reflns_number
;                
 '5417 includes standards and psi scans which were removed'
;
_diffrn_reflns_theta_max 55.28
_diffrn_reflns_theta_min 3.60
_diffrn_standards_decay_% 0.05
_diffrn_standards_interval_time 60
_diffrn_standards_number 3
_exptl_absorpt_coefficient_mu 5.52
_exptl_absorpt_correction_T_max 0.9927
_exptl_absorpt_correction_T_min 0.5451
_exptl_absorpt_correction_type empirical_based_on_psi_scans
_exptl_crystal_colour black
_exptl_crystal_density_diffrn 1.475
_exptl_crystal_density_meas ?
_exptl_crystal_density_method 'not measured'
_exptl_crystal_description 'thin triangular plate'
_exptl_crystal_F_000 845.0
_exptl_crystal_size_max 0.15
_exptl_crystal_size_mid 0.12
_exptl_crystal_size_min 0.10
_refine_diff_density_max 1.6974
_refine_diff_density_min -0.1761
_refine_ls_abs_structure_details
;
 The other enantiomer gave R values of 0.110 and 0.120.
;
_refine_ls_extinction_method none
_refine_ls_goodness_of_fit_obs 3.017
_refine_ls_hydrogen_treatment fixed_U=1.2_x_bonding_atom
_refine_ls_matrix_type full
_refine_ls_number_parameters 498
_refine_ls_number_reflns 4059
_refine_ls_number_restraints 3
_refine_ls_R_factor_all 0.134
_refine_ls_R_factor_obs 0.103
_refine_ls_shift/esd_max 0.022
_refine_ls_structure_factor_coef F
_refine_ls_weighting_details 'w = 4Fo^2^/ (\s^2^(Fo^2^) + 0.0016 Fo^4^)'
_refine_ls_weighting_scheme calc
_refine_ls_wR_factor_obs 0.113
_reflns_number_observed 4059
_reflns_number_total 4948
_reflns_observed_criterion >4.0\s(F)
_cod_data_source_file ic960673b.cif
_cod_data_source_block nibtd
_cod_depositor_comments
;
The following automatic conversions were performed:

'_exptl_crystal_density_meas' value 'not measured' was changed to '?'
- the value is perceived as not measured.

Automatic conversion script
Id: cif_fix_values 3008 2015-01-20 13:52:24Z robertas 

The following automatic conversions were performed:

'_refine_ls_weighting_scheme' value '4Fo^2^/ (\s^2^(Fo^2^) + 0.0016
Fo^4^)' was changed to 'calc'. New tag '_refine_ls_weighting_details'
was created. The value of the new tag was set to 'w = 4Fo^2^/
(\s^2^(Fo^2^) + 0.0016 Fo^4^)'.

Automatic conversion script
Id: cif_fix_values 3143 2015-03-26 13:38:13Z robertas 
;
_cod_original_cell_volume 1852(2)
_cod_original_formula_sum 'C74 Ag1 Cl6 N8 Ni O8 S2 H72'
_cod_database_code 4323893

loop_
_symmetry_equiv_pos_as_xyz
'   +x,   +y,   +z'

loop_
_atom_site_aniso_label
_atom_site_aniso_U_11
_atom_site_aniso_U_22
_atom_site_aniso_U_33
_atom_site_aniso_U_12
_atom_site_aniso_U_13
_atom_site_aniso_U_23
Ag 0.0659(7) 0.0699(8) 0.0270(5) 0.0255(7) 0.0334(4) 0.0286(5)
Ni 0.044(1) 0.042(2) 0.026(1) 0.015(1) 0.023(1) 0.020(1)
Cl1 0.045(3) 0.067(4) 0.052(3) 0.009(3) 0.022(2) 0.021(2)
Cl2 0.046(4) 0.099(4) 0.065(4) 0.008(3) -0.003(3) 0.043(3)
Cl3 0.081(4) 0.125(6) 0.115(4) 0.023(4) 0.048(3) 0.070(4)
Cl4 0.087(4) 0.115(6) 0.067(4) 0.031(4) 0.033(3) 0.025(4)
Cl5 0.097(5) 0.125(7) 0.061(4) 0.018(5) 0.041(3) 0.013(4)
Cl6 0.120(5) 0.164(8) 0.110(5) 0.059(5) 0.076(4) 0.057(5)
S1 0.049(3) 0.049(3) 0.019(2) 0.010(2) 0.017(2) 0.017(2)
S2 0.045(2) 0.060(3) 0.026(2) 0.021(2) 0.024(2) 0.018(2)
O1 0.08(1) 0.08(1) 0.07(1) -0.02(1) 0.033(8) 0.00(1)
O2 0.16(2) 0.11(2) 0.19(2) 0.00(2) -0.12(2) 0.04(1)
O3 0.33(1) 0.57(1) 1.14(2) 0.40(1) 0.59(1) 0.78(1)
O4 0.067(7) 0.12(1) 0.095(8) 0.062(7) 0.066(5) 0.074(7)
O5 0.10(1) 0.12(1) 0.16(1) 0.06(1) 0.04(1) 0.108(9)
O6 0.08(1) 0.11(1) 0.11(1) -0.01(1) 0.02(1) 0.06(1)
O7 0.19(3) 0.42(4) 0.05(1) 0.13(2) 0.02(2) 0.10(2)
O8 0.33(1) 0.33(1) 0.32(1) 0.314(8) 0.28(1) 0.29(1)
C73 0.09(2) 0.16(2) 0.04(1) 0.03(2) 0.02(1) 0.06(1)
C74 0.10(2) 0.15(3) 0.47(6) 0.08(2) 0.16(2) 0.13(3)

loop_
_atom_site_label
_atom_site_fract_x
_atom_site_fract_y
_atom_site_fract_z
_atom_site_U_iso_or_equiv
_atom_site_thermal_displace_type
_atom_site_calc_flag
Ag 0.2781(2) 1.0406(2) 0.5685(2) 0.0486(5) Uani d
Ni 0.3580 0.9290 1.0740 0.034(1) Uani d
Cl1 0.4364(5) 1.2668(5) -0.1924(5) 0.058(2) Uani d
Cl2 0.0194(6) 1.0082(6) 0.3528(6) 0.085(3) Uani d
Cl3 0.2421(7) 1.4483(7) -0.2205(7) 0.107(4) Uani d
Cl4 -0.0138(7) 1.3043(7) -0.3728(7) 0.095(4) Uani d
Cl5 0.5489(8) 1.5155(8) -0.3947(7) 0.103(4) Uani d
Cl6 0.3157(8) 1.5287(9) -0.4629(8) 0.121(4) Uani d
S1 0.3483(5) 1.0061(5) 0.8482(4) 0.041(2) Uani d
S2 0.2851(5) 0.9791(5) 0.2923(4) 0.041(2) Uani d
O1 0.501(2) 1.377(2) -0.146(2) 0.095(9) Uani d
O2 0.345(3) 1.239(2) -0.307(3) 0.25(2) Uani d
O3 0.342(2) 1.216(2) -0.190(3) 0.46(1) Uani d
O4 0.516(1) 1.210(1) -0.175(1) 0.073(6) Uani d
O5 -0.084(2) 1.013(2) 0.361(2) 0.12(1) Uani d
O6 0.115(2) 1.103(2) 0.430(2) 0.12(1) Uani d
O7 -0.018(3) 0.994(3) 0.229(2) 0.24(2) Uani d
O8 0.071(2) 0.943(2) 0.402(2) 0.21(1) Uani d
N1 0.307(1) 0.773(1) 1.060(1) 0.026(4) Uiso d
N2 0.530(1) 0.941(1) 1.125(1) 0.031(4) Uiso d
N3 0.415(1) 1.091(1) 1.098(1) 0.028(4) Uiso d
N4 0.185(1) 0.910(1) 1.012(1) 0.039(5) Uiso d
N5 0.309(1) 0.895(1) 0.876(1) 0.041(5) Uiso d
N6 0.393(1) 0.972(1) 0.265(1) 0.027(4) Uiso d
N7 0.276(2) 0.949(1) 0.700(2) 0.046(5) Uiso d
N8 0.367(1) 1.026(1) 0.445(1) 0.032(5) Uiso d
C1 0.200(2) 0.718(2) 1.056(2) 0.029(5) Uiso d
C2 0.227(2) 0.654(2) 1.136(2) 0.040(6) Uiso d
C3 0.340(2) 0.663(2) 1.184(2) 0.049(7) Uiso d
C4 0.395(2) 0.741(2) 1.125(2) 0.042(6) Uiso d
C5 0.507(2) 0.758(2) 1.130(2) 0.037(6) Uiso d
C6 0.555(2) 0.851(2) 1.101(2) 0.044(6) Uiso d
C7 0.645(2) 0.863(2) 1.055(2) 0.041(6) Uiso d
C8 0.680(2) 0.975(2) 1.068(2) 0.041(6) Uiso d
C9 0.610(1) 1.025(1) 1.114(1) 0.016(4) Uiso d
C10 0.626(2) 1.127(1) 1.155(2) 0.022(5) Uiso d
C11 0.536(2) 1.160(2) 1.168(2) 0.027(5) Uiso d
C12 0.544(2) 1.261(2) 1.242(2) 0.034(6) Uiso d
C13 0.429(2) 1.253(2) 1.210(2) 0.028(5) Uiso d
C14 0.349(2) 1.145(2) 1.114(2) 0.028(5) Uiso d
C15 0.219(2) 1.100(2) 1.037(2) 0.050(7) Uiso d
C16 0.140(2) 0.989(1) 0.971(2) 0.028(5) Uiso d
C17 0.019(2) 0.933(2) 0.873(2) 0.037(6) Uiso d
C18 -0.023(2) 0.825(2) 0.855(2) 0.032(6) Uiso d
C19 0.082(2) 0.816(1) 0.949(2) 0.022(5) Uiso d
C20 0.088(2) 0.724(2) 0.984(2) 0.034(6) Uiso d
C21 0.134(2) 0.595(2) 1.172(2) 0.050(7) Uiso d
C22 0.132(2) 0.680(2) 1.275(2) 0.061(8) Uiso d
C23 0.419(2) 0.633(2) 1.287(2) 0.052(7) Uiso d
C24 0.499(2) 0.722(2) 1.400(2) 0.072(9) Uiso d
C25 0.683(2) 0.788(2) 1.009(2) 0.052(7) Uiso d
C26 0.580(3) 0.707(3) 0.879(3) 0.10(1) Uiso d
C27 0.763(2) 1.027(2) 1.019(2) 0.045(7) Uiso d
C28 0.685(3) 1.031(2) 0.896(3) 0.08(1) Uiso d
C29 0.660(2) 1.355(2) 1.349(2) 0.045(7) Uiso d
C30 0.700(2) 1.332(2) 1.475(2) 0.072(9) Uiso d
C31 0.392(2) 1.323(2) 1.268(2) 0.054(7) Uiso d
C32 0.332(2) 1.279(2) 1.340(3) 0.077(9) Uiso d
C33 -0.048(2) 0.985(2) 0.779(2) 0.035(6) Uiso d
C34 0.024(2) 1.011(2) 0.709(2) 0.049(7) Uiso d
C35 -0.144(2) 0.743(2) 0.757(2) 0.048(7) Uiso d
C36 -0.141(3) 0.687(2) 0.645(3) 0.09(1) Uiso d
C37 0.588(2) 0.701(2) 1.177(2) 0.038(6) Uiso d
C38 0.537(2) 0.581(2) 1.108(2) 0.046(7) Uiso d
C39 0.617(2) 0.531(2) 1.154(2) 0.057(8) Uiso d
C40 0.729(2) 0.586(2) 1.248(2) 0.065(8) Uiso d
C41 0.781(2) 0.698(2) 1.309(2) 0.046(7) Uiso d
C42 0.708(2) 0.755(2) 1.271(2) 0.040(6) Uiso d
C43 0.746(2) 1.218(2) 1.192(2) 0.027(5) Uiso d
C44 0.747(2) 1.293(2) 1.134(2) 0.029(5) Uiso d
C45 0.858(2) 1.374(2) 1.172(2) 0.045(7) Uiso d
C46 0.968(2) 1.383(2) 1.265(2) 0.055(7) Uiso d
C47 0.966(2) 1.308(2) 1.317(2) 0.057(8) Uiso d
C48 0.855(2) 1.225(2) 1.280(2) 0.042(6) Uiso d
C49 0.157(2) 1.178(2) 1.023(2) 0.033(6) Uiso d
C50 0.191(2) 1.265(2) 0.982(2) 0.062(8) Uiso d
C51 0.136(2) 1.336(2) 0.975(2) 0.062(8) Uiso d
C52 0.037(2) 1.324(2) 0.996(2) 0.066(8) Uiso d
C53 0.008(2) 1.239(2) 1.040(2) 0.071(9) Uiso d
C54 0.063(2) 1.171(2) 1.052(2) 0.051(7) Uiso d
C55 -0.027(2) 0.629(2) 0.939(2) 0.031(6) Uiso d
C56 -0.047(2) 0.536(2) 0.865(2) 0.035(6) Uiso d
C57 -0.153(2) 0.443(2) 0.822(2) 0.040(6) Uiso d
C58 -0.235(2) 0.452(2) 0.861(2) 0.049(7) Uiso d
C59 -0.219(2) 0.542(2) 0.932(2) 0.055(7) Uiso d
C60 -0.112(2) 0.637(2) 0.979(2) 0.040(6) Uiso d
C61 0.214(2) 0.842(2) 0.662(2) 0.036(6) Uiso d
C62 0.242(2) 0.807(2) 0.774(2) 0.037(6) Uiso d
C63 0.191(2) 0.699(2) 0.758(2) 0.040(6) Uiso d
C64 0.114(2) 0.625(2) 0.644(2) 0.068(9) Uiso d
C65 0.088(2) 0.654(2) 0.533(2) 0.062(8) Uiso d
C66 0.139(2) 0.765(2) 0.551(2) 0.053(7) Uiso d
C67 0.506(2) 1.015(1) 0.383(2) 0.021(5) Uiso d
C68 0.475(2) 1.042(2) 0.481(2) 0.030(5) Uiso d
C69 0.587(2) 1.097(2) 0.617(2) 0.064(8) Uiso d
C70 0.689(2) 1.103(2) 0.630(2) 0.059(8) Uiso d
C71 0.711(2) 1.056(2) 0.517(2) 0.068(9) Uiso d
C72 0.622(2) 1.026(2) 0.408(2) 0.034(6) Uiso d
C73 0.136(3) 1.320(3) -0.313(2) 0.10(1) Uani d
C74 0.414(3) 1.481(4) -0.401(6) 0.22(3) Uani d
H21A 0.0509 0.5569 1.0987 0.0577 Uiso calc
H21B 0.1558 0.5412 1.2024 0.0577 Uiso calc
H22A 0.0691 0.6432 1.2940 0.0656 Uiso calc
H22B 0.1012 0.7318 1.2405 0.0656 Uiso calc
H22C 0.2061 0.7161 1.3443 0.0656 Uiso calc
H23A 0.3605 0.5755 1.2932 0.0597 Uiso calc
H23B 0.4645 0.6015 1.2606 0.0597 Uiso calc
H24A 0.5436 0.6981 1.4658 0.0826 Uiso calc
H24B 0.4493 0.7524 1.4293 0.0826 Uiso calc
H24C 0.5533 0.7785 1.3967 0.0826 Uiso calc
H25A 0.7579 0.8215 1.0123 0.0679 Uiso calc
H25B 0.6992 0.7429 1.0629 0.0679 Uiso calc
H26A 0.6040 0.6550 0.8432 0.1147 Uiso calc
H26B 0.5630 0.7498 0.8224 0.1147 Uiso calc
H26C 0.5044 0.6712 0.8730 0.1147 Uiso calc
H27A 0.8164 1.0988 1.0749 0.0571 Uiso calc
H27B 0.8117 0.9858 1.0148 0.0571 Uiso calc
H28A 0.7295 1.0579 0.8598 0.0900 Uiso calc
H28B 0.6315 1.0655 0.8966 0.0900 Uiso calc
H28C 0.6268 0.9525 0.8365 0.0900 Uiso calc
H29B 0.6471 1.4217 1.3568 0.0509 Uiso calc
H29A 0.7262 1.3635 1.3315 0.0509 Uiso calc
H30A 0.7646 1.3843 1.5404 0.0794 Uiso calc
H30B 0.7040 1.2611 1.4622 0.0794 Uiso calc
H30C 0.6249 1.3193 1.4875 0.0794 Uiso calc
H31A 0.4572 1.3900 1.3182 0.0652 Uiso calc
H31B 0.3279 1.3356 1.1999 0.0652 Uiso calc
H32C 0.2598 1.2107 1.2873 0.0987 Uiso calc
H32A 0.3042 1.3288 1.3737 0.0987 Uiso calc
H32B 0.3890 1.2651 1.4056 0.0987 Uiso calc
H33A -0.1349 0.9474 0.7292 0.0689 Uiso calc
H33B -0.0423 1.0611 0.8292 0.0689 Uiso calc
H34A -0.0134 1.0431 0.6507 0.0562 Uiso calc
H34B 0.0139 0.9406 0.6626 0.0562 Uiso calc
H34C 0.1065 1.0543 0.7626 0.0562 Uiso calc
H35B -0.1724 0.6895 0.7910 0.0550 Uiso calc
H35C -0.2061 0.7757 0.7362 0.0550 Uiso calc
H36C -0.1215 0.7388 0.6092 0.0956 Uiso calc
H36B -0.0878 0.6526 0.6639 0.0956 Uiso calc
H36A -0.2252 0.6323 0.5819 0.0956 Uiso calc
H38 0.4544 0.5452 1.0413 0.0491 Uiso calc
H39 0.5842 0.4540 1.1173 0.0575 Uiso calc
H40 0.7800 0.5488 1.2681 0.0750 Uiso calc
H41 0.8610 0.7270 1.3740 0.0669 Uiso calc
H42 0.7379 0.8348 1.3111 0.0548 Uiso calc
H44 0.6691 1.2873 1.0708 0.0384 Uiso calc
H45 0.8594 1.4309 1.1366 0.0520 Uiso calc
H46 1.0404 1.4426 1.2820 0.0682 Uiso calc
H47 1.0423 1.3154 1.3889 0.0697 Uiso calc
H48 0.8538 1.1695 1.3206 0.0492 Uiso calc
H50 0.2604 1.2772 0.9702 0.0696 Uiso calc
H51 0.1585 1.3986 0.9469 0.0733 Uiso calc
H52 -0.0141 1.3692 0.9731 0.0672 Uiso calc
H53 -0.0654 1.2249 1.0553 0.0812 Uiso calc
H54 0.0298 1.1083 1.0722 0.0519 Uiso calc
H56 0.0100 0.5312 0.8358 0.0441 Uiso calc
H57 -0.1698 0.3742 0.7664 0.0520 Uiso calc
H58 -0.3142 0.3877 0.8243 0.0550 Uiso calc
H59 -0.2827 0.5390 0.9550 0.0721 Uiso calc
H60 -0.1048 0.7060 1.0265 0.0473 Uiso calc
H63 0.2121 0.6803 0.8306 0.0513 Uiso calc
H64 0.0756 0.5472 0.6343 0.0857 Uiso calc
H65 0.0312 0.5982 0.4477 0.0693 Uiso calc
H66 0.1076 0.7866 0.4749 0.0686 Uiso calc
H69 0.5660 1.1114 0.6723 0.0704 Uiso calc
H70 0.7457 1.1274 0.7113 0.0900 Uiso calc
H71 0.7966 1.0716 0.5456 0.0877 Uiso calc
H72 0.6327 0.9966 0.3366 0.0441 Uiso calc
H73a 0.1477 1.2961 -0.3838 0.1062 Uiso calc
H73b 0.1491 1.2715 -0.2700 0.1062 Uiso calc
H74a 0.3763 1.4081 -0.4037 0.1174 Uiso calc
H74b 0.4411 1.5183 -0.2950 0.1174 Uiso calc

loop_
_geom_angle_atom_site_label_1
_geom_angle_atom_site_label_2
_geom_angle_atom_site_label_3
_geom_angle
_geom_angle_publ_flag
N1 Ni N2 90.3(8) ?
N1 Ni N3 177.0(8) ?
N1 Ni N4 88.3(8) ?
N1 Ni N5 95.6(8) ?
N1 Ni N6 87.8(7) ?
N2 Ni N3 88.9(7) ?
N2 Ni N4 176.1(8) ?
N2 Ni N5 92.0(7) ?
N2 Ni N6 93.2(7) ?
N3 Ni N4 92.7(8) ?
N3 Ni N5 87.3(7) ?
N3 Ni N6 89.4(7) ?
N4 Ni N5 84.5(8) ?
N4 Ni N6 90.4(8) ?
N5 Ni N6 173.8(7) ?
O1 Cl1 O2 108(2) ?
O1 Cl1 O3 127(4) ?
O1 Cl1 O4 112(2) ?
O2 Cl1 O3 77(4) ?
O2 Cl1 O4 117(2) ?
O3 Cl1 O4 111(2) ?
O5 Cl2 O6 108(2) ?
O5 Cl2 O7 103(2) ?
O5 Cl2 O8 118(2) ?
O6 Cl2 O7 112(3) ?
O6 Cl2 O8 97(3) ?
O7 Cl2 O8 119(3) ?
N5 S1 N7 96(1) ?
N6 S2 N8 98.3(9) ?
Ag O8 Cl2 113(3) ?
Ni N1 C1 122(1) ?
Ni N1 C4 118(2) ?
C1 N1 C4 110(2) ?
Ni N2 C6 121(2) ?
Ni N2 C9 120(1) ?
C6 N2 C9 108(2) ?
Ni N3 C11 122(1) ?
Ni N3 C14 120(1) ?
C11 N3 C14 107(2) ?
Ni N4 C16 122(2) ?
Ni N4 C19 128(2) ?
C16 N4 C19 104(2) ?
Ni N5 S1 112(1) ?
S1 N5 C62 113(2) ?
Ni N6 S2 119.9(9) ?
Ni N6 C67 131(1) ?
S2 N6 C67 108(1) ?
Ag N7 S1 124(1) ?
Ag N7 C61 124(2) ?
S1 N7 C61 113(2) ?
Ag N8 S2 123(1) ?
Ag N8 C68 126(2) ?
S2 N8 C68 111(2) ?
N1 C1 C2 107(2) ?
N1 C1 C20 124(2) ?
C2 C1 C20 129(2) ?
C1 C2 C3 113(2) ?
C1 C2 C21 123(2) ?
C3 C2 C21 124(2) ?
C2 C3 C4 102(2) ?
C2 C3 C23 133(3) ?
C4 C3 C23 123(2) ?
N1 C4 C3 108(2) ?
N1 C4 C5 128(2) ?
C3 C4 C5 124(2) ?
C4 C5 C6 116(2) ?
C4 C5 C37 126(2) ?
C6 C5 C37 117(2) ?
N2 C6 C5 121(2) ?
N2 C6 C7 114(2) ?
C5 C6 C7 125(2) ?
C6 C7 C8 101(2) ?
C6 C7 C25 131(2) ?
C8 C7 C25 128(2) ?
C7 C8 C9 110(2) ?
C7 C8 C27 122(2) ?
C9 C8 C27 127(2) ?
N2 C9 C8 106(2) ?
N2 C9 C10 122(2) ?
C8 C9 C10 131(2) ?
C9 C10 C11 124(2) ?
C9 C10 C43 120(2) ?
C11 C10 C43 116(2) ?
N3 C11 C10 119(2) ?
N3 C11 C12 108(2) ?
C10 C11 C12 133(2) ?
C11 C12 C13 108(2) ?
C11 C12 C29 127(2) ?
C13 C12 C29 124(2) ?
C12 C13 C14 105(2) ?
C12 C13 C31 128(2) ?
C14 C13 C31 127(2) ?
N3 C14 C15 120(2) ?
C13 C14 C15 129(2) ?
C14 C15 C16 128(2) ?
C14 C15 C49 117(2) ?
C16 C15 C49 116(2) ?
N4 C16 C15 118(2) ?
N4 C16 C17 108(2) ?
C15 C16 C17 134(2) ?
C16 C17 C18 111(2) ?
C16 C17 C33 123(2) ?
C18 C17 C33 125(2) ?
C17 C18 C19 103(2) ?
C17 C18 C35 125(2) ?
C19 C18 C35 131(2) ?
N4 C19 C18 113(2) ?
N4 C19 C20 118(2) ?
C18 C19 C20 128(2) ?
C1 C20 C19 122(2) ?
C1 C20 C55 118(2) ?
C19 C20 C55 120(2) ?
C2 C21 C22 110(2) ?
C3 C23 C24 114(3) ?
C7 C25 C26 111(3) ?
C8 C27 C28 110(2) ?
C12 C29 C30 111(2) ?
C13 C31 C32 116(3) ?
C17 C33 C34 108(2) ?
C18 C35 C36 113(2) ?
C5 C37 C38 116(2) ?
C5 C37 C42 123(2) ?
C37 C38 C39 114(2) ?
C38 C39 C40 122(3) ?
C39 C40 C41 125(3) ?
C40 C41 C42 118(2) ?
C37 C42 C41 120(2) ?
C10 C43 C44 121(2) ?
C10 C43 C48 120(2) ?
C43 C44 C45 119(2) ?
C44 C45 C46 122(2) ?
C45 C46 C47 118(3) ?
C46 C47 C48 121(3) ?
C43 C48 C47 122(2) ?
C15 C49 C50 122(2) ?
C15 C49 C54 122(2) ?
C49 C50 C51 121(3) ?
C50 C51 C52 122(3) ?
C51 C52 C53 115(3) ?
C52 C53 C54 123(3) ?
C49 C54 C53 122(3) ?
C20 C55 C56 119(2) ?
C20 C55 C60 121(2) ?
C56 C55 C60 120(2) ?
C55 C56 C57 121(2) ?
C56 C57 C58 118(2) ?
C57 C58 C59 122(3) ?
C58 C59 C60 121(3) ?
C55 C60 C59 117(2) ?
N7 C61 C62 109(2) ?
N7 C61 C66 133(2) ?
C62 C61 C66 118(2) ?
N5 C62 C61 109(2) ?
N5 C62 C63 130(2) ?
C61 C62 C63 120(2) ?
C62 C63 C64 120(3) ?
C63 C64 C65 122(3) ?
C64 C65 C66 117(3) ?
C61 C66 C65 123(3) ?
N6 C67 C68 108(2) ?
N8 C68 C67 116(2) ?
C69 C70 C71 124(3) ?
C70 C71 C72 118(3) ?
Cl3 C73 Cl4 115(3) ?
Cl5 C74 Cl6 123(5) ?

loop_
_geom_bond_atom_site_label_1
_geom_bond_atom_site_label_2
_geom_bond_distance
_geom_bond_publ_flag
Ag O8 2.38(5) ?
Ag N7 2.30(2) ?
Ag N8 2.32(2) ?
Ni N1 2.01(2) ?
Ni N2 2.00(2) ?
Ni N3 2.04(2) ?
Ni N4 1.97(2) ?
Ni N5 2.25(2) ?
Ni N6 2.21(2) ?
Cl1 O1 1.37(2) ?
Cl1 O2 1.33(3) ?
Cl1 O3 1.26(3) ?
Cl1 O4 1.42(2) ?
Cl2 O5 1.42(3) ?
Cl2 O6 1.34(2) ?
Cl2 O7 1.40(3) ?
Cl2 O8 1.35(2) ?
Cl3 C73 1.70(4) ?
Cl4 C73 1.70(4) ?
Cl5 C74 1.66(5) ?
Cl6 C74 1.57(6) ?
S1 N5 1.62(2) ?
S1 N7 1.61(2) ?
S2 N6 1.60(2) ?
S2 N8 1.66(2) ?
N1 C1 1.36(3) ?
N1 C4 1.33(3) ?
N2 C6 1.36(3) ?
N2 C9 1.40(3) ?
N3 C11 1.37(3) ?
N3 C14 1.32(3) ?
N4 C16 1.44(3) ?
N4 C19 1.36(3) ?
N5 C62 1.32(3) ?
N6 C67 1.45(3) ?
N7 C61 1.33(3) ?
N8 C68 1.22(3) ?
C1 C2 1.47(3) ?
C1 C20 1.38(3) ?
C2 C3 1.29(3) ?
C2 C21 1.56(4) ?
C3 C4 1.61(4) ?
C3 C23 1.49(4) ?
C4 C5 1.38(3) ?
C5 C6 1.45(4) ?
C5 C37 1.48(3) ?
C6 C7 1.50(4) ?
C7 C8 1.42(3) ?
C7 C25 1.39(4) ?
C8 C9 1.51(3) ?
C8 C27 1.54(4) ?
C9 C10 1.31(3) ?
C10 C11 1.42(3) ?
C10 C43 1.52(3) ?
C11 C12 1.46(3) ?
C12 C13 1.34(3) ?
C12 C29 1.53(3) ?
C13 C14 1.46(3) ?
C13 C31 1.40(3) ?
C14 C15 1.41(3) ?
C15 C16 1.41(3) ?
C15 C49 1.49(3) ?
C16 C17 1.40(3) ?
C17 C18 1.36(3) ?
C17 C33 1.57(3) ?
C18 C19 1.44(3) ?
C18 C35 1.47(3) ?
C19 C20 1.43(3) ?
C20 C55 1.48(3) ?
C21 C22 1.59(4) ?
C23 C24 1.42(4) ?
C25 C26 1.54(5) ?
C27 C28 1.49(4) ?
C29 C30 1.59(4) ?
C31 C32 1.54(4) ?
C33 C34 1.58(4) ?
C35 C36 1.50(4) ?
C37 C38 1.50(3) ?
C37 C42 1.37(3) ?
C38 C39 1.39(4) ?
C39 C40 1.31(4) ?
C40 C41 1.38(4) ?
C41 C42 1.38(3) ?
C43 C44 1.38(3) ?
C43 C48 1.35(3) ?
C44 C45 1.38(3) ?
C45 C46 1.37(3) ?
C46 C47 1.32(4) ?
C47 C48 1.39(4) ?
C49 C50 1.43(4) ?
C49 C54 1.41(4) ?
C50 C51 1.35(4) ?
C51 C52 1.40(4) ?
C52 C53 1.43(4) ?
C53 C54 1.30(4) ?
C55 C56 1.32(3) ?
C55 C60 1.41(3) ?
C56 C57 1.39(3) ?
C57 C58 1.39(3) ?
C58 C59 1.27(4) ?
C59 C60 1.42(3) ?
C61 C62 1.52(3) ?
C61 C66 1.33(3) ?
C62 C63 1.38(3) ?
C63 C64 1.34(4) ?
C64 C65 1.48(4) ?
C65 C66 1.41(4) ?
C67 C68 1.48(3) ?
C67 C72 1.37(3) ?
C68 C69 1.57(4) ?
C69 C70 1.25(4) ?
C70 C71 1.63(4) ?
C71 C72 1.27(3) ?
